data_7039205
loop_
_publ_author_name
'Monticelli, Marco'
'Tubaro, Cristina'
'Baron, Marco'
'Basato, Marino'
'Sgarbossa, Paolo'
'Graiff, Claudia'
'Accorsi, Gianluca'
'Pell, Thomas P.'
'Wilson, David J. D.'
'Barnard, Peter J.'

_publ_section_title
;
 Metal complexes with di(N-heterocyclic carbene) ligands bearing a rigid
 ortho-, meta or para-phenylene bridge.
;
_journal_issue 23
_journal_name_full 'Dalton transactions (Cambridge, England : 2003)'
_journal_page_first 9540
_journal_page_last 9552
_journal_paper_doi 10.1039/c6dt01129b
_journal_volume 45
_journal_year 2016
_chemical_formula_sum 'C28 H28 Ag2 F12 N8 P2'
_chemical_formula_weight 982.26
_space_group_crystal_system triclinic
_space_group_IT_number 2
_space_group_name_Hall '-P 1'
_space_group_name_H-M_alt 'P -1'
_symmetry_space_group_name_Hall '-P 1'
_symmetry_space_group_name_H-M 'P -1'
_atom_sites_solution_hydrogens geom
_audit_creation_method SHELXL-2014/7
_audit_update_record
;
2016-04-21 deposited with the CCDC.
2016-05-06 downloaded from the CCDC.
;
_cell_angle_alpha 87.014(3)
_cell_angle_beta 84.837(3)
_cell_angle_gamma 67.882(3)
_cell_formula_units_Z 1
_cell_length_a 8.4681(15)
_cell_length_b 9.6928(17)
_cell_length_c 12.056(2)
_cell_measurement_reflns_used 999
_cell_measurement_temperature 298(2)
_cell_measurement_theta_max 25
_cell_measurement_theta_min 5
_cell_volume 912.8(3)
_computing_cell_refinement 'APEX-II (2008)'
_computing_data_collection 'APEX-II (2008)'
_computing_data_reduction 'SAINT (2008)'
_computing_molecular_graphics 'Mercury CSD 3.5'
_computing_publication_material 'PARST M. Nardelli, J.Appl.Crystallogr.1995,28,659'
_computing_structure_refinement 'SHELXL-2014/7 (Sheldrick, 2014)'
_computing_structure_solution 'SHELXS-97 (Sheldrick, 2008)'
_diffrn_ambient_temperature 298(2)
_diffrn_measured_fraction_theta_full 1.000
_diffrn_measured_fraction_theta_max 0.996
_diffrn_measurement_device_type 'Bruker APEX II'
_diffrn_measurement_method omega-scan
_diffrn_radiation_type MoK\a
_diffrn_radiation_wavelength 0.71073
_diffrn_reflns_av_R_equivalents 0.0334
_diffrn_reflns_av_unetI/netI 0.0381
_diffrn_reflns_Laue_measured_fraction_full 1.000
_diffrn_reflns_Laue_measured_fraction_max 0.996
_diffrn_reflns_limit_h_max 11
_diffrn_reflns_limit_h_min -11
_diffrn_reflns_limit_k_max 13
_diffrn_reflns_limit_k_min -13
_diffrn_reflns_limit_l_max 16
_diffrn_reflns_limit_l_min -16
_diffrn_reflns_number 13214
_diffrn_reflns_point_group_measured_fraction_full 1.000
_diffrn_reflns_point_group_measured_fraction_max 0.996
_diffrn_reflns_theta_full 25.242
_diffrn_reflns_theta_max 28.655
_diffrn_reflns_theta_min 1.696
_diffrn_source 'fine-focus sealed tube'
_exptl_absorpt_coefficient_mu 1.255
_exptl_absorpt_correction_T_max 0.7458
_exptl_absorpt_correction_T_min 0.6561
_exptl_absorpt_correction_type multi-scan
_exptl_absorpt_process_details 'Bruker APEX II SADABS, 2008'
_exptl_crystal_colour colourless
_exptl_crystal_density_diffrn 1.787
_exptl_crystal_description prism
_exptl_crystal_F_000 484
_exptl_crystal_size_max 0.16
_exptl_crystal_size_mid 0.15
_exptl_crystal_size_min 0.13
_refine_diff_density_max 1.013
_refine_diff_density_min -0.554
_refine_diff_density_rms 0.098
_refine_ls_extinction_method none
_refine_ls_goodness_of_fit_ref 1.048
_refine_ls_hydrogen_treatment constr
_refine_ls_matrix_type full
_refine_ls_number_parameters 235
_refine_ls_number_reflns 4684
_refine_ls_number_restraints 0
_refine_ls_restrained_S_all 1.048
_refine_ls_R_factor_all 0.0571
_refine_ls_R_factor_gt 0.0440
_refine_ls_shift/su_max 0.001
_refine_ls_shift/su_mean 0.000
_refine_ls_structure_factor_coef Fsqd
_refine_ls_weighting_details 'w=1/[\s^2^(Fo^2^)+(0.0719P)^2^+0.3359P] where P=(Fo^2^+2Fc^2^)/3'
_refine_ls_weighting_scheme calc
_refine_ls_wR_factor_gt 0.1174
_refine_ls_wR_factor_ref 0.1273
_reflns_Friedel_coverage 0.000
_reflns_number_gt 3741
_reflns_number_total 4684
_reflns_threshold_expression 'I > 2\s(I)'
_cod_data_source_file c6dt01129b1.cif
_cod_data_source_block comp1b
_cod_depositor_comments 'Adding full bibliography for 7039203--7039208.cif.'
_cod_database_code 7039205
_shelx_shelxl_version_number 2014/7
_shelx_space_group_comment
;
The symmetry employed for this shelxl refinement is uniquely defined
by the following loop, which should always be used as a source of
symmetry information in preference to the above space-group names.
They are only intended as comments.
;

loop_
_space_group_symop_operation_xyz
'x, y, z'
'-x, -y, -z'

loop_
_atom_site_label
_atom_site_type_symbol
_atom_site_fract_x
_atom_site_fract_y
_atom_site_fract_z
_atom_site_U_iso_or_equiv
_atom_site_adp_type
_atom_site_occupancy
_atom_site_site_symmetry_order
_atom_site_calc_flag
_atom_site_refinement_flags_posn
_atom_site_refinement_flags_adp
C1 C 0.9404(4) 0.7903(4) 0.8081(3) 0.0392(7) Uani 1 1 d . .
C2 C 1.1019(6) 0.6399(5) 0.6459(3) 0.0567(10) Uani 1 1 d . .
H2A H 1.2038 0.5527 0.6337 0.085 Uiso 1 1 calc R U
H2B H 1.0061 0.6219 0.6224 0.085 Uiso 1 1 calc R U
H2C H 1.1146 0.7224 0.6038 0.085 Uiso 1 1 calc R U
C3 C 1.1715(5) 0.5901(4) 0.8463(4) 0.0482(9) Uani 1 1 d . .
H3 H 1.2693 0.5045 0.8361 0.058 Uiso 1 1 calc R U
C4 C 1.0995(5) 0.6549(4) 0.9434(3) 0.0476(9) Uani 1 1 d . .
H4 H 1.1375 0.6226 1.0137 0.057 Uiso 1 1 calc R U
C5 C 0.8453(4) 0.8828(4) 0.9979(3) 0.0388(7) Uani 1 1 d . .
C6 C 0.8062(4) 0.8310(4) 1.1026(3) 0.0405(8) Uani 1 1 d . .
H6 H 0.8530 0.7301 1.1214 0.049 Uiso 1 1 calc R U
C7 C 0.6965(5) 0.9326(4) 1.1780(3) 0.0400(7) Uani 1 1 d . .
C8 C 0.6250(5) 1.0824(4) 1.1515(3) 0.0469(9) Uani 1 1 d . .
H8 H 0.5523 1.1493 1.2035 0.056 Uiso 1 1 calc R U
C9 C 0.6628(5) 1.1321(4) 1.0466(3) 0.0476(9) Uani 1 1 d . .
H9 H 0.6117 1.2323 1.0268 0.057 Uiso 1 1 calc R U
C10 C 0.7771(5) 1.0324(4) 0.9703(3) 0.0445(8) Uani 1 1 d . .
H10 H 0.8073 1.0666 0.9013 0.053 Uiso 1 1 calc R U
C11 C 0.2265(6) 1.2203(5) 0.6474(4) 0.0562(11) Uani 1 1 d . .
H11 H 0.1086 1.2617 0.6631 0.067 Uiso 1 1 calc R U
C12 C 0.3143(6) 1.2457(5) 0.5564(4) 0.0568(11) Uani 1 1 d . .
H12 H 0.2697 1.3092 0.4968 0.068 Uiso 1 1 calc R U
C13 C 0.6245(6) 1.1601(5) 0.4891(3) 0.0577(11) Uani 1 1 d . .
H13A H 0.5799 1.2225 0.4259 0.087 Uiso 1 1 calc R U
H13B H 0.6967 1.1978 0.5246 0.087 Uiso 1 1 calc R U
H13C H 0.6898 1.0604 0.4650 0.087 Uiso 1 1 calc R U
C14 C 0.5042(5) 1.0826(4) 0.6648(3) 0.0388(7) Uani 1 1 d . .
Ag Ag 0.72847(3) 0.93854(3) 0.73080(2) 0.04324(12) Uani 1 1 d . .
F1 F 0.7951(7) 0.2724(5) 0.7436(7) 0.179(3) Uani 1 1 d . .
F2 F 0.6050(5) 0.4633(8) 0.8490(3) 0.157(2) Uani 1 1 d . .
F3 F 0.5469(5) 0.4255(7) 0.6772(5) 0.164(3) Uani 1 1 d . .
F4 F 0.8576(5) 0.4544(6) 0.7815(3) 0.1122(14) Uani 1 1 d . .
F5 F 0.7982(5) 0.4284(6) 0.6121(3) 0.1170(14) Uani 1 1 d . .
F6 F 0.6139(8) 0.6120(4) 0.7131(4) 0.164(3) Uani 1 1 d . .
N1 N 1.0730(4) 0.6745(3) 0.7648(3) 0.0408(7) Uani 1 1 d . .
N2 N 0.9580(4) 0.7789(3) 0.9188(3) 0.0389(6) Uani 1 1 d . .
N3 N 0.3440(4) 1.1207(3) 0.7139(2) 0.0425(7) Uani 1 1 d . .
N4 N 0.4836(4) 1.1596(3) 0.5678(3) 0.0450(7) Uani 1 1 d . .
P P 0.69806(14) 0.44297(12) 0.72929(9) 0.0504(3) Uani 1 1 d . .

loop_
_atom_site_aniso_label
_atom_site_aniso_U_11
_atom_site_aniso_U_22
_atom_site_aniso_U_33
_atom_site_aniso_U_23
_atom_site_aniso_U_13
_atom_site_aniso_U_12
C1 0.0327(17) 0.0446(19) 0.0357(17) 0.0011(14) 0.0005(13) -0.0101(15)
C2 0.052(2) 0.065(3) 0.045(2) -0.0101(19) 0.0108(18) -0.016(2)
C3 0.0342(18) 0.043(2) 0.056(2) -0.0003(17) -0.0007(16) -0.0024(15)
C4 0.0390(19) 0.047(2) 0.047(2) 0.0044(16) -0.0107(16) -0.0041(16)
C5 0.0334(16) 0.0382(17) 0.0394(18) 0.0002(14) -0.0021(14) -0.0074(14)
C6 0.0395(18) 0.0342(17) 0.0400(18) 0.0040(14) -0.0012(14) -0.0059(14)
C7 0.0386(18) 0.0413(18) 0.0353(17) 0.0027(14) -0.0003(14) -0.0103(15)
C8 0.047(2) 0.0387(19) 0.047(2) -0.0051(16) 0.0031(17) -0.0079(16)
C9 0.051(2) 0.0338(18) 0.051(2) 0.0049(16) -0.0011(17) -0.0092(16)
C10 0.051(2) 0.0418(19) 0.0402(19) 0.0028(15) -0.0016(16) -0.0174(17)
C11 0.045(2) 0.054(2) 0.048(2) 0.0083(18) -0.0049(17) 0.0062(18)
C12 0.058(3) 0.050(2) 0.044(2) 0.0095(18) -0.0051(19) -0.0005(19)
C13 0.067(3) 0.064(3) 0.042(2) 0.0050(19) 0.0045(19) -0.026(2)
C14 0.0427(19) 0.0353(17) 0.0327(16) 0.0011(13) -0.0034(14) -0.0081(14)
Ag 0.03841(17) 0.04604(19) 0.03733(17) 0.00366(12) -0.00419(11) -0.00704(12)
F1 0.123(4) 0.071(2) 0.308(8) 0.061(4) -0.005(5) -0.009(2)
F2 0.078(3) 0.296(7) 0.068(2) 0.012(3) 0.014(2) -0.045(4)
F3 0.069(3) 0.234(6) 0.190(5) -0.105(5) -0.018(3) -0.044(3)
F4 0.074(2) 0.173(4) 0.088(3) -0.013(3) -0.0181(19) -0.041(3)
F5 0.103(3) 0.156(4) 0.060(2) -0.004(2) 0.0076(19) -0.016(3)
F6 0.230(6) 0.057(2) 0.131(4) -0.013(2) -0.041(4) 0.039(3)
N1 0.0323(14) 0.0426(16) 0.0414(16) -0.0026(13) 0.0036(12) -0.0081(12)
N2 0.0335(14) 0.0381(15) 0.0387(15) 0.0021(12) -0.0008(12) -0.0069(12)
N3 0.0423(16) 0.0380(15) 0.0362(15) 0.0022(12) -0.0006(13) -0.0036(13)
N4 0.0518(18) 0.0401(16) 0.0359(16) 0.0027(13) -0.0038(13) -0.0094(14)
P 0.0432(5) 0.0492(6) 0.0495(6) 0.0083(5) -0.0068(4) -0.0071(4)

loop_
_atom_type_symbol
_atom_type_description
_atom_type_scat_dispersion_real
_atom_type_scat_dispersion_imag
_atom_type_scat_source
C C 0.0033 0.0016 'International Tables Vol C Tables 4.2.6.8 and 6.1.1.4'
H H 0.0000 0.0000 'International Tables Vol C Tables 4.2.6.8 and 6.1.1.4'
Ag Ag -0.8971 1.1015 'International Tables Vol C Tables 4.2.6.8 and 6.1.1.4'
F F 0.0171 0.0103 'International Tables Vol C Tables 4.2.6.8 and 6.1.1.4'
N N 0.0061 0.0033 'International Tables Vol C Tables 4.2.6.8 and 6.1.1.4'
P P 0.1023 0.0942 'International Tables Vol C Tables 4.2.6.8 and 6.1.1.4'

loop_
_geom_angle_atom_site_label_1
_geom_angle_atom_site_label_2
_geom_angle_atom_site_label_3
_geom_angle
_geom_angle_site_symmetry_3
N1 C1 N2 104.8(3) .
N1 C1 Ag 129.1(3) .
N2 C1 Ag 125.4(3) .
N1 C2 H2A 109.5 .
N1 C2 H2B 109.5 .
H2A C2 H2B 109.5 .
N1 C2 H2C 109.5 .
H2A C2 H2C 109.5 .
H2B C2 H2C 109.5 .
N1 C3 C4 106.8(3) .
N1 C3 H3 126.6 .
C4 C3 H3 126.6 .
N2 C4 C3 106.7(3) .
N2 C4 H4 126.7 .
C3 C4 H4 126.7 .
C10 C5 C6 120.7(3) .
C10 C5 N2 120.0(3) .
C6 C5 N2 119.2(3) .
C7 C6 C5 118.6(3) .
C7 C6 H6 120.7 .
C5 C6 H6 120.7 .
C8 C7 C6 121.6(3) .
C8 C7 N3 119.7(3) 2_677
C6 C7 N3 118.7(3) 2_677
C7 C8 C9 119.2(3) .
C7 C8 H8 120.4 .
C9 C8 H8 120.4 .
C8 C9 C10 120.2(3) .
C8 C9 H9 119.9 .
C10 C9 H9 119.9 .
C5 C10 C9 119.6(3) .
C5 C10 H10 120.2 .
C9 C10 H10 120.2 .
C12 C11 N3 106.9(4) .
C12 C11 H11 126.6 .
N3 C11 H11 126.6 .
C11 C12 N4 106.6(4) .
C11 C12 H12 126.7 .
N4 C12 H12 126.7 .
N4 C13 H13A 109.5 .
N4 C13 H13B 109.5 .
H13A C13 H13B 109.5 .
N4 C13 H13C 109.5 .
H13A C13 H13C 109.5 .
H13B C13 H13C 109.5 .
N4 C14 N3 104.4(3) .
N4 C14 Ag 129.4(3) .
N3 C14 Ag 126.2(2) .
C14 Ag C1 175.16(13) .
C1 N1 C3 111.3(3) .
C1 N1 C2 123.7(3) .
C3 N1 C2 125.0(3) .
C1 N2 C4 110.5(3) .
C1 N2 C5 123.9(3) .
C4 N2 C5 125.6(3) .
C14 N3 C11 110.7(3) .
C14 N3 C7 124.3(3) 2_677
C11 N3 C7 125.0(3) 2_677
C14 N4 C12 111.4(3) .
C14 N4 C13 123.9(3) .
C12 N4 C13 124.6(3) .
F3 P F6 89.4(4) .
F3 P F1 93.6(4) .
F6 P F1 176.2(3) .
F3 P F2 92.7(3) .
F6 P F2 87.5(3) .
F1 P F2 94.7(4) .
F3 P F5 90.7(3) .
F6 P F5 91.0(3) .
F1 P F5 86.6(3) .
F2 P F5 176.3(3) .
F3 P F4 177.8(3) .
F6 P F4 92.7(3) .
F1 P F4 84.3(3) .
F2 P F4 88.2(2) .
F5 P F4 88.5(2) .

loop_
_geom_bond_atom_site_label_1
_geom_bond_atom_site_label_2
_geom_bond_distance
_geom_bond_site_symmetry_2
C1 N1 1.342(5) .
C1 N2 1.350(5) .
C1 Ag 2.092(4) .
C2 N1 1.467(5) .
C2 H2A 0.9600 .
C2 H2B 0.9600 .
C2 H2C 0.9600 .
C3 N1 1.371(5) .
C3 C4 1.340(6) .
C3 H3 0.9300 .
C4 N2 1.383(5) .
C4 H4 0.9300 .
C5 C10 1.378(5) .
C5 C6 1.392(5) .
C5 N2 1.431(4) .
C6 C7 1.383(5) .
C6 H6 0.9300 .
C7 C8 1.379(5) .
C7 N3 1.437(4) 2_677
C8 C9 1.384(5) .
C8 H8 0.9300 .
C9 C10 1.394(5) .
C9 H9 0.9300 .
C10 H10 0.9300 .
C11 C12 1.335(6) .
C11 N3 1.380(5) .
C11 H11 0.9300 .
C12 N4 1.376(5) .
C12 H12 0.9300 .
C13 N4 1.457(5) .
C13 H13A 0.9600 .
C13 H13B 0.9600 .
C13 H13C 0.9600 .
C14 N4 1.342(5) .
C14 N3 1.352(5) .
C14 Ag 2.086(4) .
F1 P 1.553(4) .
F2 P 1.565(4) .
F3 P 1.542(4) .
F4 P 1.583(4) .
F5 P 1.566(4) .
F6 P 1.530(4) .
N3 C7 1.437(4) 2_677
